data_2310623
loop_
_publ_author_name
'Kruse, F.H.'

_publ_section_title
;
 The crystal structure of K I Hg (C N)2
;
_journal_name_full 'Acta Crystallographica (1,1948-23,1967)'
_journal_page_first 105
_journal_page_last 109
_journal_volume 16
_journal_year 1963
_chemical_formula_sum 'C2 Hg I K N2'
_chemical_name_systematic 'K Hg (C N)2 I'
_space_group_IT_number 63
_symmetry_space_group_name_Hall '-C 2c 2'
_symmetry_space_group_name_H-M 'C m c m'
_cell_angle_alpha 90
_cell_angle_beta 90
_cell_angle_gamma 90
_cell_formula_units_Z 4
_cell_length_a 4.412
_cell_length_b 16.19
_cell_length_c 9.69
_cell_volume 692.159
_citation_journal_id_ASTM ACCRA9
_cod_data_source_file Kruse_ACCRA9_1963_1897.cif
_cod_data_source_block C2Hg1I1K1N2
_cod_original_cell_volume 692.1594
_cod_original_formula_sum 'C2 Hg1 I1 K1 N2'
_cod_database_code 2310623

loop_
_symmetry_equiv_pos_as_xyz
x,y,z
-x,-y,z+1/2
x,-y,-z
-x,y,-z+1/2
-x,-y,-z
x,y,-z-1/2
-x,y,z
x,-y,z-1/2
x+1/2,y+1/2,z
-x+1/2,-y+1/2,z+1/2
x+1/2,-y+1/2,-z
-x+1/2,y+1/2,-z+1/2
-x+1/2,-y+1/2,-z
x+1/2,y+1/2,-z-1/2
-x+1/2,y+1/2,z
x+1/2,-y+1/2,z-1/2

loop_
_atom_site_label
_atom_site_type_symbol
_atom_site_fract_x
_atom_site_fract_y
_atom_site_fract_z
_atom_site_occupancy
_atom_site_U_iso_or_equiv
N1 N-3 0 0.1854 0.0863 1 0.0
K1 K+1 0 0.7641 0.25 1 0.0
I1 I-1 0 0.448 0.25 1 0.0
C1 C+2 0 0.1253 0.0468 1 0.0
Hg1 Hg+2 0 0 0 1 0.0
